data_7115261
loop_
_publ_author_name
'Li, Jing'
'Lowary, Todd L.'

_publ_section_title
;
 Sulfonium ions as inhibitors of the mycobacterial
 galactofuranosyltransferase GlfT2
;
_journal_issue 8
_journal_name_full MedChemComm
_journal_page_first 1130
_journal_paper_doi 10.1039/C4MD00067F
_journal_volume 5
_journal_year 2014
_chemical_absolute_configuration ad
_chemical_formula_moiety 'C11 H12 N4 O7 S'
_chemical_formula_sum 'C11 H12 N4 O7 S'
_chemical_formula_weight 344.31
_chemical_name_systematic
; 
 ? 
;
_space_group_crystal_system triclinic
_space_group_IT_number 1
_space_group_name_Hall 'P 1'
_space_group_name_H-M_alt 'P 1'
_symmetry_space_group_name_Hall 'P 1'
_symmetry_space_group_name_H-M 'P 1'
_atom_sites_solution_hydrogens geom
_audit_creation_method 'manual editing of SHELXL-2013 template'
_cell_angle_alpha 80.2127(11)
_cell_angle_beta 88.9452(11)
_cell_angle_gamma 84.4944(11)
_cell_formula_units_Z 2
_cell_length_a 6.0562(5)
_cell_length_b 8.3474(7)
_cell_length_c 14.3363(12)
_cell_measurement_reflns_used 5989
_cell_measurement_temperature 193(2)
_cell_measurement_theta_max 27.42
_cell_measurement_theta_min 2.49
_cell_volume 710.91(10)
_computing_cell_refinement 'Bruker SAINT'
_computing_data_collection 'Bruker APEX2'
_computing_data_reduction 'Bruker SAINT'
_computing_molecular_graphics 'Bruker SHELXTL'
_computing_publication_material 'Bruker SHELXTL'
_computing_structure_refinement 'SHELXL-2013 (Sheldrick, 2013)'
_computing_structure_solution 'SHELXS-97 (Sheldrick 2008)'
_diffrn_ambient_temperature 193(2)
_diffrn_measured_fraction_theta_full 0.997
_diffrn_measured_fraction_theta_max 0.989
_diffrn_measurement_device_type 'Bruker APEX-II CCD'
_diffrn_measurement_method '\w scans'
_diffrn_radiation_type MoK\a
_diffrn_radiation_wavelength 0.71073
_diffrn_reflns_av_R_equivalents 0.0183
_diffrn_reflns_av_unetI/netI 0.0313
_diffrn_reflns_Laue_measured_fraction_full 0.997
_diffrn_reflns_Laue_measured_fraction_max 0.989
_diffrn_reflns_limit_h_max 7
_diffrn_reflns_limit_h_min -7
_diffrn_reflns_limit_k_max 10
_diffrn_reflns_limit_k_min -10
_diffrn_reflns_limit_l_max 18
_diffrn_reflns_limit_l_min -18
_diffrn_reflns_number 8438
_diffrn_reflns_point_group_measured_fraction_full 0.980
_diffrn_reflns_point_group_measured_fraction_max 0.958
_diffrn_reflns_theta_full 25.242
_diffrn_reflns_theta_max 27.462
_diffrn_reflns_theta_min 2.487
_exptl_absorpt_coefficient_mu 0.273
_exptl_absorpt_correction_T_max 1.0000
_exptl_absorpt_correction_T_min 0.8220
_exptl_absorpt_correction_type integration
_exptl_absorpt_process_details 'SADABS 2008/1 (Sheldrick 2008)'
_exptl_crystal_colour yellow
_exptl_crystal_density_diffrn 1.608
_exptl_crystal_description plate
_exptl_crystal_F_000 356
_exptl_crystal_size_max 0.410
_exptl_crystal_size_mid 0.280
_exptl_crystal_size_min 0.110
_refine_diff_density_max 0.489
_refine_diff_density_min -0.216
_refine_diff_density_rms 0.059
_refine_ls_abs_structure_details
; 
 Flack x determined using 2810 quotients [(I+)-(I-)]/[(I+)+(I-)] 
 (Parsons and Flack (2004), Acta Cryst. A60, s61). 
;
_refine_ls_abs_structure_Flack 0.05(2)
_refine_ls_extinction_method none
_refine_ls_goodness_of_fit_ref 1.041
_refine_ls_hydrogen_treatment constr
_refine_ls_matrix_type full
_refine_ls_number_parameters 417
_refine_ls_number_reflns 6205
_refine_ls_number_restraints 3
_refine_ls_restrained_S_all 1.041
_refine_ls_R_factor_all 0.0338
_refine_ls_R_factor_gt 0.0322
_refine_ls_shift/su_max 0.002
_refine_ls_shift/su_mean 0.000
_refine_ls_structure_factor_coef Fsqd
_refine_ls_weighting_details 'w=1/[\s^2^(Fo^2^)+(0.0574P)^2^+0.0569P] where P=(Fo^2^+2Fc^2^)/3'
_refine_ls_weighting_scheme calc
_refine_ls_wR_factor_gt 0.0839
_refine_ls_wR_factor_ref 0.0853
_reflns_Friedel_coverage 0.936
_reflns_Friedel_fraction_full 0.963
_reflns_Friedel_fraction_max 0.926
_reflns_number_gt 5980
_reflns_number_total 6205
_reflns_threshold_expression 'I > 2\s(I)'
_cod_data_source_file c4md00067f2.cif
_cod_data_source_block compound29
_cod_database_code 7115261
_shelx_space_group_comment
; 
The symmetry employed for this shelxl refinement is uniquely defined 
by the following loop, which should always be used as a source of 
symmetry information in preference to the above space-group names. 
They are only intended as comments. 
;
_shelx_estimated_absorpt_t_min 0.896
_shelx_estimated_absorpt_t_max 0.971
_shelxl_version_number 2013-4

loop_
_space_group_symop_operation_xyz
'x, y, z'

loop_
_atom_site_label
_atom_site_type_symbol
_atom_site_fract_x
_atom_site_fract_y
_atom_site_fract_z
_atom_site_U_iso_or_equiv
_atom_site_adp_type
_atom_site_occupancy
_atom_site_site_symmetry_order
_atom_site_calc_flag
_atom_site_refinement_flags_posn
_atom_site_refinement_flags_adp
S1A S 0.54275(10) 0.59538(7) 0.80088(4) 0.02597(15) Uani 1 1 d . .
O1A O 0.7072(4) 0.6933(3) 0.82765(16) 0.0383(5) Uani 1 1 d . .
O2A O 0.5226(4) 0.4372(3) 0.85713(16) 0.0380(5) Uani 1 1 d . .
O3A O 0.3808(4) 0.9114(3) 0.65458(15) 0.0387(5) Uani 1 1 d . .
H3OA H 0.3499 0.9821 0.6892 0.046 Uiso 1 1 calc R U
O4A O 0.5109(4) 0.8573(3) 0.22686(15) 0.0412(6) Uani 1 1 d . .
O5A O 0.4219(4) 0.8332(3) 0.08490(15) 0.0469(6) Uani 1 1 d . .
O6A O -0.1577(4) 0.5206(3) 0.02535(15) 0.0409(5) Uani 1 1 d . .
O7A O -0.3895(4) 0.4453(3) 0.13743(17) 0.0447(6) Uani 1 1 d . .
N1A N 0.2642(4) 0.6516(3) 0.46918(15) 0.0275(5) Uani 1 1 d . .
N2A N 0.3076(4) 0.7118(3) 0.37472(15) 0.0274(5) Uani 1 1 d . .
H2NA H 0.4144 0.7758 0.3589 0.033 Uiso 1 1 calc R U
N3A N 0.3938(4) 0.8054(3) 0.17084(16) 0.0288(5) Uani 1 1 d . .
N4A N -0.2196(4) 0.5078(3) 0.10705(17) 0.0311(5) Uani 1 1 d . .
C1A C 0.5805(5) 0.5781(4) 0.67828(19) 0.0306(6) Uani 1 1 d . .
H1AA H 0.6975 0.6458 0.6493 0.037 Uiso 1 1 calc R U
H1BA H 0.6225 0.4632 0.6712 0.037 Uiso 1 1 calc R U
C2A C 0.3543(4) 0.6401(3) 0.63172(17) 0.0248(5) Uani 1 1 d . .
H2A H 0.2553 0.5495 0.6409 0.030 Uiso 1 1 calc R U
C3A C 0.2549(5) 0.7779(3) 0.68338(18) 0.0271(5) Uani 1 1 d . .
H3A H 0.0955 0.8084 0.6659 0.033 Uiso 1 1 calc R U
C4A C 0.2775(5) 0.7097(3) 0.78955(19) 0.0274(5) Uani 1 1 d . .
H4AA H 0.1583 0.6386 0.8112 0.033 Uiso 1 1 calc R U
H4BA H 0.2703 0.7993 0.8270 0.033 Uiso 1 1 calc R U
C5A C 0.3831(5) 0.7000(3) 0.52806(19) 0.0268(5) Uani 1 1 d . .
H5A H 0.4904 0.7740 0.5068 0.032 Uiso 1 1 calc R U
C6A C 0.1807(4) 0.6691(3) 0.30773(18) 0.0235(5) Uani 1 1 d . .
C7A C 0.2177(4) 0.7081(3) 0.20876(18) 0.0240(5) Uani 1 1 d . .
C8A C 0.0880(4) 0.6559(3) 0.14309(18) 0.0246(5) Uani 1 1 d . .
H8A H 0.1188 0.6811 0.0773 0.029 Uiso 1 1 calc R U
C9A C -0.0852(5) 0.5672(3) 0.17505(19) 0.0272(5) Uani 1 1 d . .
C10A C -0.1344(5) 0.5313(4) 0.2714(2) 0.0338(6) Uani 1 1 d . .
H10A H -0.2591 0.4735 0.2918 0.041 Uiso 1 1 calc R U
C11A C -0.0037(5) 0.5791(4) 0.33650(19) 0.0313(6) Uani 1 1 d . .
H11A H -0.0367 0.5518 0.4020 0.038 Uiso 1 1 calc R U
S1B S 0.07229(10) 0.20642(7) -0.18634(4) 0.02399(14) Uani 1 1 d . .
O1B O 0.2667(4) 0.1099(3) -0.21273(16) 0.0363(5) Uani 1 1 d . .
O2B O 0.0311(4) 0.3702(3) -0.23646(16) 0.0360(5) Uani 1 1 d . .
O3B O -0.0839(3) -0.1196(2) -0.05512(14) 0.0306(4) Uani 1 1 d . .
H3OB H -0.1313 -0.1948 -0.0790 0.037 Uiso 1 1 calc R U
O4B O -0.2600(4) -0.0734(3) 0.37762(15) 0.0419(6) Uani 1 1 d . .
O5B O -0.1602(4) -0.0541(3) 0.51854(15) 0.0465(6) Uani 1 1 d . .
O6B O 0.4193(4) 0.2637(3) 0.57411(15) 0.0418(5) Uani 1 1 d . .
O7B O 0.6479(4) 0.3370(3) 0.46046(17) 0.0467(6) Uani 1 1 d . .
N1B N -0.0190(4) 0.1224(3) 0.13279(15) 0.0273(5) Uani 1 1 d . .
N2B N -0.0600(4) 0.0703(3) 0.22818(15) 0.0273(5) Uani 1 1 d . .
H2NB H -0.1697 0.0098 0.2459 0.033 Uiso 1 1 calc R U
N3B N -0.1383(4) -0.0231(3) 0.43266(16) 0.0291(5) Uani 1 1 d . .
N4B N 0.4783(4) 0.2761(3) 0.49151(17) 0.0316(5) Uani 1 1 d . .
C1B C 0.0778(5) 0.2022(4) -0.06102(18) 0.0269(5) Uani 1 1 d . .
H1AB H 0.1958 0.1205 -0.0309 0.032 Uiso 1 1 calc R U
H1BB H 0.1033 0.3107 -0.0464 0.032 Uiso 1 1 calc R U
C2B C -0.1508(4) 0.1551(3) -0.02738(17) 0.0234(5) Uani 1 1 d . .
H2B H -0.2576 0.2547 -0.0432 0.028 Uiso 1 1 calc R U
C3B C -0.2176(4) 0.0284(3) -0.08554(18) 0.0250(5) Uani 1 1 d . .
H3B H -0.3784 0.0118 -0.0761 0.030 Uiso 1 1 calc R U
C4B C -0.1717(5) 0.1001(3) -0.18913(19) 0.0262(5) Uani 1 1 d . .
H4AB H -0.2987 0.1762 -0.2163 0.031 Uiso 1 1 calc R U
H4BB H -0.1452 0.0122 -0.2276 0.031 Uiso 1 1 calc R U
C5B C -0.1657(4) 0.0971(3) 0.07686(18) 0.0261(5) Uani 1 1 d . .
H5B H -0.2881 0.0400 0.1016 0.031 Uiso 1 1 calc R U
C6B C 0.0699(4) 0.1132(3) 0.29344(18) 0.0240(5) Uani 1 1 d . .
C7B C 0.0361(4) 0.0749(3) 0.39310(18) 0.0246(5) Uani 1 1 d . .
C8B C 0.1669(5) 0.1293(3) 0.45772(18) 0.0256(5) Uani 1 1 d . .
H8B H 0.1372 0.1056 0.5237 0.031 Uiso 1 1 calc R U
C9B C 0.3400(5) 0.2179(3) 0.4244(2) 0.0278(5) Uani 1 1 d . .
C10B C 0.3857(5) 0.2517(4) 0.3276(2) 0.0349(6) Uani 1 1 d . .
H10B H 0.5097 0.3094 0.3060 0.042 Uiso 1 1 calc R U
C11B C 0.2539(5) 0.2026(4) 0.2640(2) 0.0313(6) Uani 1 1 d . .
H11B H 0.2859 0.2289 0.1984 0.038 Uiso 1 1 calc R U

loop_
_atom_site_aniso_label
_atom_site_aniso_U_11
_atom_site_aniso_U_22
_atom_site_aniso_U_33
_atom_site_aniso_U_23
_atom_site_aniso_U_13
_atom_site_aniso_U_12
S1A 0.0336(3) 0.0252(3) 0.0196(3) -0.0036(2) -0.0071(2) -0.0040(2)
O1A 0.0457(13) 0.0400(12) 0.0322(11) -0.0092(9) -0.0110(9) -0.0126(10)
O2A 0.0490(13) 0.0287(11) 0.0330(11) 0.0055(8) -0.0110(9) -0.0043(9)
O3A 0.0665(15) 0.0233(10) 0.0270(10) -0.0036(8) 0.0072(9) -0.0111(9)
O4A 0.0451(12) 0.0569(15) 0.0257(10) -0.0053(10) -0.0004(9) -0.0291(11)
O5A 0.0567(14) 0.0674(16) 0.0189(10) 0.0001(10) 0.0052(9) -0.0321(13)
O6A 0.0616(15) 0.0416(12) 0.0230(10) -0.0070(9) -0.0057(9) -0.0191(11)
O7A 0.0405(12) 0.0583(15) 0.0394(12) -0.0083(11) -0.0047(10) -0.0236(11)
N1A 0.0353(12) 0.0311(12) 0.0157(10) 0.0002(8) -0.0010(8) -0.0081(9)
N2A 0.0336(12) 0.0325(12) 0.0166(10) -0.0010(9) 0.0010(9) -0.0122(9)
N3A 0.0321(12) 0.0339(13) 0.0212(11) -0.0027(9) 0.0019(9) -0.0118(10)
N4A 0.0389(13) 0.0298(12) 0.0255(12) -0.0033(9) -0.0082(10) -0.0086(10)
C1A 0.0360(15) 0.0352(15) 0.0206(13) -0.0077(11) -0.0042(10) 0.0026(11)
C2A 0.0308(13) 0.0260(13) 0.0186(12) -0.0030(9) -0.0036(10) -0.0081(10)
C3A 0.0325(13) 0.0266(13) 0.0204(12) 0.0004(10) -0.0021(9) -0.0007(10)
C4A 0.0345(14) 0.0245(13) 0.0223(13) -0.0018(9) 0.0028(10) -0.0027(10)
C5A 0.0327(13) 0.0259(13) 0.0228(12) -0.0031(10) 0.0015(10) -0.0096(10)
C6A 0.0277(12) 0.0220(12) 0.0207(12) -0.0024(9) -0.0012(9) -0.0040(9)
C7A 0.0292(13) 0.0229(12) 0.0196(12) -0.0012(9) 0.0022(9) -0.0065(10)
C8A 0.0308(13) 0.0246(13) 0.0178(11) -0.0014(9) -0.0018(10) -0.0036(10)
C9A 0.0328(14) 0.0274(13) 0.0227(13) -0.0041(10) -0.0052(10) -0.0079(11)
C10A 0.0371(15) 0.0409(16) 0.0250(13) -0.0024(11) 0.0004(11) -0.0176(12)
C11A 0.0372(14) 0.0395(15) 0.0181(12) -0.0015(11) 0.0031(10) -0.0154(12)
S1B 0.0297(3) 0.0245(3) 0.0182(3) -0.0028(2) 0.0027(2) -0.0068(2)
O1B 0.0359(11) 0.0379(11) 0.0375(12) -0.0130(9) 0.0044(9) -0.0051(9)
O2B 0.0418(12) 0.0292(11) 0.0349(11) 0.0043(8) -0.0002(9) -0.0093(9)
O3B 0.0412(11) 0.0210(9) 0.0301(10) -0.0027(7) -0.0088(8) -0.0060(8)
O4B 0.0428(12) 0.0596(15) 0.0262(11) -0.0021(10) 0.0005(9) -0.0288(11)
O5B 0.0517(13) 0.0691(16) 0.0200(10) 0.0027(10) 0.0040(9) -0.0317(12)
O6B 0.0626(15) 0.0393(12) 0.0269(11) -0.0071(9) -0.0003(10) -0.0199(10)
O7B 0.0419(13) 0.0617(16) 0.0409(13) -0.0096(12) 0.0002(10) -0.0253(12)
N1B 0.0339(12) 0.0302(12) 0.0175(11) -0.0014(9) 0.0029(8) -0.0072(9)
N2B 0.0334(12) 0.0315(12) 0.0171(11) -0.0007(9) 0.0021(8) -0.0107(9)
N3B 0.0294(11) 0.0362(13) 0.0209(10) 0.0007(9) 0.0021(8) -0.0096(9)
N4B 0.0388(13) 0.0302(12) 0.0267(12) -0.0039(9) -0.0023(10) -0.0095(10)
C1B 0.0325(13) 0.0328(14) 0.0181(12) -0.0061(10) 0.0020(10) -0.0133(11)
C2B 0.0279(13) 0.0233(12) 0.0185(11) -0.0008(9) 0.0011(9) -0.0053(9)
C3B 0.0256(12) 0.0258(12) 0.0235(12) -0.0008(9) -0.0015(9) -0.0080(9)
C4B 0.0306(13) 0.0290(13) 0.0206(12) -0.0050(10) -0.0024(10) -0.0096(10)
C5B 0.0300(13) 0.0276(13) 0.0203(12) -0.0003(9) 0.0031(9) -0.0088(10)
C6B 0.0281(13) 0.0225(12) 0.0213(12) -0.0024(9) 0.0018(9) -0.0039(9)
C7B 0.0279(12) 0.0235(13) 0.0222(12) -0.0013(9) 0.0025(9) -0.0058(10)
C8B 0.0306(13) 0.0258(13) 0.0194(12) -0.0006(9) 0.0006(9) -0.0037(10)
C9B 0.0317(13) 0.0272(13) 0.0254(13) -0.0042(10) -0.0020(10) -0.0072(11)
C10B 0.0385(15) 0.0416(17) 0.0267(14) -0.0044(12) 0.0059(11) -0.0186(13)
C11B 0.0368(15) 0.0351(15) 0.0224(13) -0.0013(11) 0.0050(11) -0.0126(12)

loop_
_atom_type_symbol
_atom_type_description
_atom_type_scat_dispersion_real
_atom_type_scat_dispersion_imag
_atom_type_scat_source
C C 0.0033 0.0016 'International Tables Vol C Tables 4.2.6.8 and 6.1.1.4'
H H 0.0000 0.0000 'International Tables Vol C Tables 4.2.6.8 and 6.1.1.4'
N N 0.0061 0.0033 'International Tables Vol C Tables 4.2.6.8 and 6.1.1.4'
O O 0.0106 0.0060 'International Tables Vol C Tables 4.2.6.8 and 6.1.1.4'
S S 0.1246 0.1234 'International Tables Vol C Tables 4.2.6.8 and 6.1.1.4'

loop_
_geom_angle_atom_site_label_1
_geom_angle_atom_site_label_2
_geom_angle_atom_site_label_3
_geom_angle
O2A S1A O1A 118.35(13)
O2A S1A C4A 109.54(14)
O1A S1A C4A 110.27(14)
O2A S1A C1A 110.37(14)
O1A S1A C1A 109.00(14)
C4A S1A C1A 97.28(13)
C5A N1A N2A 115.0(2)
C6A N2A N1A 118.1(2)
O5A N3A O4A 122.6(2)
O5A N3A C7A 119.0(2)
O4A N3A C7A 118.4(2)
O6A N4A O7A 124.2(2)
O6A N4A C9A 118.7(2)
O7A N4A C9A 117.1(2)
C2A C1A S1A 105.07(19)
C5A C2A C1A 110.4(2)
C5A C2A C3A 111.6(2)
C1A C2A C3A 106.3(2)
O3A C3A C4A 112.7(2)
O3A C3A C2A 106.3(2)
C4A C3A C2A 105.9(2)
C3A C4A S1A 104.65(18)
N1A C5A C2A 119.6(2)
N2A C6A C7A 124.6(2)
N2A C6A C11A 119.0(2)
C7A C6A C11A 116.4(2)
C8A C7A C6A 122.3(2)
C8A C7A N3A 116.2(2)
C6A C7A N3A 121.4(2)
C9A C8A C7A 118.7(2)
C8A C9A C10A 121.3(2)
C8A C9A N4A 119.3(2)
C10A C9A N4A 119.4(2)
C11A C10A C9A 120.2(3)
C10A C11A C6A 121.1(3)
O2B S1B O1B 117.43(13)
O2B S1B C1B 111.20(14)
O1B S1B C1B 108.56(14)
O2B S1B C4B 109.69(13)
O1B S1B C4B 110.83(13)
C1B S1B C4B 97.27(12)
C5B N1B N2B 115.3(2)
C6B N2B N1B 119.3(2)
O5B N3B O4B 122.3(2)
O5B N3B C7B 119.3(2)
O4B N3B C7B 118.4(2)
O6B N4B O7B 123.9(3)
O6B N4B C9B 118.8(2)
O7B N4B C9B 117.3(2)
C2B C1B S1B 104.18(18)
C5B C2B C1B 114.0(2)
C5B C2B C3B 112.5(2)
C1B C2B C3B 107.8(2)
O3B C3B C4B 111.9(2)
O3B C3B C2B 107.6(2)
C4B C3B C2B 105.5(2)
C3B C4B S1B 105.34(18)
N1B C5B C2B 121.4(2)
N2B C6B C11B 119.8(2)
N2B C6B C7B 124.3(2)
C11B C6B C7B 115.9(2)
C8B C7B C6B 122.4(2)
C8B C7B N3B 116.1(2)
C6B C7B N3B 121.5(2)
C9B C8B C7B 118.7(2)
C8B C9B C10B 120.9(3)
C8B C9B N4B 119.2(2)
C10B C9B N4B 119.9(2)
C11B C10B C9B 120.5(3)
C10B C11B C6B 121.6(3)

loop_
_geom_bond_atom_site_label_1
_geom_bond_atom_site_label_2
_geom_bond_distance
S1A O2A 1.440(2)
S1A O1A 1.444(2)
S1A C4A 1.783(3)
S1A C1A 1.797(3)
O3A C3A 1.410(3)
O4A N3A 1.238(3)
O5A N3A 1.226(3)
O6A N4A 1.214(3)
O7A N4A 1.237(3)
N1A C5A 1.260(4)
N1A N2A 1.392(3)
N2A C6A 1.355(3)
N3A C7A 1.445(3)
N4A C9A 1.459(3)
C1A C2A 1.540(4)
C2A C5A 1.498(3)
C2A C3A 1.541(4)
C3A C4A 1.535(4)
C6A C7A 1.419(3)
C6A C11A 1.421(4)
C7A C8A 1.388(4)
C8A C9A 1.369(4)
C9A C10A 1.396(4)
C10A C11A 1.368(4)
S1B O2B 1.433(2)
S1B O1B 1.443(2)
S1B C1B 1.792(3)
S1B C4B 1.800(3)
O3B C3B 1.418(3)
O4B N3B 1.239(3)
O5B N3B 1.222(3)
O6B N4B 1.221(3)
O7B N4B 1.232(3)
N1B C5B 1.264(4)
N1B N2B 1.388(3)
N2B C6B 1.348(4)
N3B C7B 1.446(3)
N4B C9B 1.459(4)
C1B C2B 1.523(4)
C2B C5B 1.494(3)
C2B C3B 1.540(4)
C3B C4B 1.535(4)
C6B C11B 1.419(4)
C6B C7B 1.425(3)
C7B C8B 1.390(4)
C8B C9B 1.373(4)
C9B C10B 1.396(4)
C10B C11B 1.361(4)

loop_
_geom_hbond_atom_site_label_D
_geom_hbond_atom_site_label_H
_geom_hbond_atom_site_label_A
_geom_hbond_distance_DH
_geom_hbond_distance_HA
_geom_hbond_distance_DA
_geom_hbond_angle_DHA
_geom_hbond_site_symmetry_A
O3A H3OA O1B 0.84 1.94 2.765(3) 169.0 1_566
O3B H3OB O1A 0.84 2.07 2.866(3) 159.1 1_444
N2A H2NA O4A 0.88 2.00 2.607(3) 125.4 .
N2A H2NA O4B 0.88 2.48 3.318(3) 158.9 1_665
N2B H2NB O4B 0.88 1.98 2.608(3) 126.8 .
N2B H2NB O4A 0.88 2.46 3.289(3) 157.2 1_445

loop_
_geom_torsion_atom_site_label_1
_geom_torsion_atom_site_label_2
_geom_torsion_atom_site_label_3
_geom_torsion_atom_site_label_4
_geom_torsion
C5A N1A N2A C6A -177.8(2)
O2A S1A C1A C2A 104.0(2)
O1A S1A C1A C2A -124.5(2)
C4A S1A C1A C2A -10.1(2)
S1A C1A C2A C5A 155.72(19)
S1A C1A C2A C3A 34.5(3)
C5A C2A C3A O3A -48.9(3)
C1A C2A C3A O3A 71.5(3)
C5A C2A C3A C4A -169.1(2)
C1A C2A C3A C4A -48.7(3)
O3A C3A C4A S1A -76.3(2)
C2A C3A C4A S1A 39.6(2)
O2A S1A C4A C3A -131.80(19)
O1A S1A C4A C3A 96.3(2)
C1A S1A C4A C3A -17.1(2)
N2A N1A C5A C2A -178.7(2)
C1A C2A C5A N1A 130.5(3)
C3A C2A C5A N1A -111.5(3)
N1A N2A C6A C7A -173.9(2)
N1A N2A C6A C11A 6.2(4)
N2A C6A C7A C8A 177.4(2)
C11A C6A C7A C8A -2.7(4)
N2A C6A C7A N3A -2.7(4)
C11A C6A C7A N3A 177.2(3)
O5A N3A C7A C8A -1.5(4)
O4A N3A C7A C8A 178.6(2)
O5A N3A C7A C6A 178.6(3)
O4A N3A C7A C6A -1.3(4)
C6A C7A C8A C9A 1.7(4)
N3A C7A C8A C9A -178.2(2)
C7A C8A C9A C10A 1.0(4)
C7A C8A C9A N4A -178.4(2)
O6A N4A C9A C8A 9.2(4)
O7A N4A C9A C8A -171.6(3)
O6A N4A C9A C10A -170.2(3)
O7A N4A C9A C10A 8.9(4)
C8A C9A C10A C11A -2.6(5)
N4A C9A C10A C11A 176.8(3)
C9A C10A C11A C6A 1.5(5)
N2A C6A C11A C10A -179.0(3)
C7A C6A C11A C10A 1.1(4)
C5B N1B N2B C6B -170.4(2)
O2B S1B C1B C2B 100.0(2)
O1B S1B C1B C2B -129.39(19)
C4B S1B C1B C2B -14.5(2)
S1B C1B C2B C5B 163.32(19)
S1B C1B C2B C3B 37.7(2)
C5B C2B C3B O3B -55.1(3)
C1B C2B C3B O3B 71.4(3)
C5B C2B C3B C4B -174.7(2)
C1B C2B C3B C4B -48.2(3)
O3B C3B C4B S1B -81.6(2)
C2B C3B C4B S1B 35.2(2)
O2B S1B C4B C3B -127.88(19)
O1B S1B C4B C3B 100.8(2)
C1B S1B C4B C3B -12.2(2)
N2B N1B C5B C2B 176.5(2)
C1B C2B C5B N1B 15.8(4)
C3B C2B C5B N1B 138.9(3)
N1B N2B C6B C11B -3.6(4)
N1B N2B C6B C7B 176.3(2)
N2B C6B C7B C8B -176.4(3)
C11B C6B C7B C8B 3.5(4)
N2B C6B C7B N3B 3.5(4)
C11B C6B C7B N3B -176.7(2)
O5B N3B C7B C8B -0.7(4)
O4B N3B C7B C8B 179.5(3)
O5B N3B C7B C6B 179.4(3)
O4B N3B C7B C6B -0.3(4)
C6B C7B C8B C9B -2.5(4)
N3B C7B C8B C9B 177.7(2)
C7B C8B C9B C10B -0.6(4)
C7B C8B C9B N4B 179.8(2)
O6B N4B C9B C8B -9.7(4)
O7B N4B C9B C8B 171.1(3)
O6B N4B C9B C10B 170.7(3)
O7B N4B C9B C10B -8.5(4)
C8B C9B C10B C11B 2.5(5)
N4B C9B C10B C11B -177.9(3)
C9B C10B C11B C6B -1.4(5)
N2B C6B C11B C10B 178.3(3)
C7B C6B C11B C10B -1.5(4)
